data_4504707
loop_
_publ_author_name
'Brown, Philip O.'
'Enright, Gary D.'
'Ripmeester, John A.'

_publ_section_title
;
 Pseudopolymorphism of Ethylpyrogall[6]arene:&#x2009; Investigating the
 Role of Solvent in Guiding Self-Assembly of 3D Networks
;
_journal_issue 3
_journal_name_full 'Crystal Growth &amp; Design'
_journal_page_first 719
_journal_paper_doi 10.1021/cg050489d
_journal_volume 6
_journal_year 2006
_chemical_formula_moiety 'C54 H60 O18, 12(C2 H6 O1 S1)'
_chemical_formula_sum 'C13 H22 O5 S2'
_chemical_formula_weight 322.43
_chemical_name_common 'Ethylpyrogall[6]arene*12 DMSO Clathrate'
_chemical_name_systematic 'Ethylpyrogall[6]arene*12 DMSO Clathrate'
_space_group_IT_number 148
_symmetry_cell_setting hexagonal
_symmetry_Int_Tables_number 148
_symmetry_space_group_name_Hall '-R 3'
_symmetry_space_group_name_H-M 'R -3 :H'
_atom_sites_solution_hydrogens mixed
_atom_sites_solution_primary direct
_atom_sites_solution_secondary difmap
_audit_creation_method SHELXL-97
_cell_angle_alpha 90.00
_cell_angle_beta 90.00
_cell_angle_gamma 120.00
_cell_formula_units_Z 18
_cell_length_a 28.4485(15)
_cell_length_b 28.4485(15)
_cell_length_c 9.9871(7)
_cell_measurement_reflns_used 5878
_cell_measurement_temperature 125(2)
_cell_measurement_theta_max 29.60
_cell_measurement_theta_min 2.48
_cell_volume 6999.9(7)
_computing_cell_refinement 'SAINT (Bruker 2001)'
_computing_data_collection 'Bruker SMART'
_computing_data_reduction 'SAINT (Bruker 2001)'
_computing_publication_material 'SHELXTL (Bruker 2001)'
_computing_structure_refinement 'SHELXL-97 (Sheldrick, 1997)'
_computing_structure_solution 'SHELXS-97 (Sheldrick, 1990)'
_diffrn_ambient_temperature 125(2)
_diffrn_measured_fraction_theta_full 0.992
_diffrn_measured_fraction_theta_max 0.992
_diffrn_measurement_device_type 'Bruker SMART 1000 CCD area detector'
_diffrn_measurement_method \wscans
_diffrn_radiation_monochromator graphite
_diffrn_radiation_probe x-ray
_diffrn_radiation_type MoK\a
_diffrn_radiation_wavelength 0.71073
_diffrn_reflns_av_R_equivalents 0.0225
_diffrn_reflns_av_sigmaI/netI 0.0140
_diffrn_reflns_limit_h_max 38
_diffrn_reflns_limit_h_min -39
_diffrn_reflns_limit_k_max 39
_diffrn_reflns_limit_k_min -39
_diffrn_reflns_limit_l_max 13
_diffrn_reflns_limit_l_min -13
_diffrn_reflns_number 29429
_diffrn_reflns_theta_full 29.61
_diffrn_reflns_theta_max 29.61
_diffrn_reflns_theta_min 1.43
_diffrn_source 'fine-focus sealed tube'
_exptl_absorpt_coefficient_mu 0.357
_exptl_absorpt_correction_type empirical
_exptl_absorpt_process_details Sadabs
_exptl_crystal_colour Purple
_exptl_crystal_density_diffrn 1.377
_exptl_crystal_density_meas 0
_exptl_crystal_density_method 'not measured'
_exptl_crystal_description Plate
_exptl_crystal_F_000 3096
_exptl_crystal_size_max 0.5
_exptl_crystal_size_mid 0.3
_exptl_crystal_size_min 0.16
_refine_diff_density_max 0.888
_refine_diff_density_min -0.433
_refine_diff_density_rms 0.055
_refine_ls_extinction_method none
_refine_ls_goodness_of_fit_ref 1.026
_refine_ls_hydrogen_treatment mixed
_refine_ls_matrix_type full
_refine_ls_number_parameters 252
_refine_ls_number_reflns 4353
_refine_ls_number_restraints 12
_refine_ls_restrained_S_all 1.029
_refine_ls_R_factor_all 0.0426
_refine_ls_R_factor_gt 0.0365
_refine_ls_shift/su_max 0.001
_refine_ls_shift/su_mean 0.000
_refine_ls_structure_factor_coef Fsqd
_refine_ls_weighting_details 'calc w=1/[\s^2^(Fo^2^)+(0.0577P)^2^+9.6390P] where P=(Fo^2^+2Fc^2^)/3'
_refine_ls_weighting_scheme calc
_refine_ls_wR_factor_gt 0.0977
_refine_ls_wR_factor_ref 0.1030
_reflns_number_gt 3813
_reflns_number_total 4353
_reflns_threshold_expression >2sigma(I)
_cod_data_source_file cg050489dsi20050922_095659.cif
_cod_data_source_block Compound1
_cod_depositor_comments
;
The following automatic conversions were performed:

'_exptl_absorpt_correction_type' value 'Empirical' changed to
'empirical' according to
/home/saulius/struct/CIF-dictionaries/cif_core.dic dictionary named
'cif_core.dic' version 2.4.1 from 2010-06-29.

Automatic conversion script
Id: cif_fix_values 1715 2011-07-08 13:25:40Z adriana 

The following automatic conversions were performed:

'_atom_sites_solution_hydrogens' value 'difmap +geom' was changed to
'mixed'.

Automatic conversion script
Id: cif_fix_values 6452 2018-10-05 10:23:21Z andrius 
;
_cod_original_cell_volume 6999.8(7)
_cod_original_sg_symbol_H-M 'R -3'
_cod_database_code 4504707

loop_
_symmetry_equiv_pos_as_xyz
'x, y, z'
'-y, x-y, z'
'-x+y, -x, z'
'x+2/3, y+1/3, z+1/3'
'-y+2/3, x-y+1/3, z+1/3'
'-x+y+2/3, -x+1/3, z+1/3'
'x+1/3, y+2/3, z+2/3'
'-y+1/3, x-y+2/3, z+2/3'
'-x+y+1/3, -x+2/3, z+2/3'
'-x, -y, -z'
'y, -x+y, -z'
'x-y, x, -z'
'-x+2/3, -y+1/3, -z+1/3'
'y+2/3, -x+y+1/3, -z+1/3'
'x-y+2/3, x+1/3, -z+1/3'
'-x+1/3, -y+2/3, -z+2/3'
'y+1/3, -x+y+2/3, -z+2/3'
'x-y+1/3, x+2/3, -z+2/3'

loop_
_atom_site_label
_atom_site_type_symbol
_atom_site_fract_x
_atom_site_fract_y
_atom_site_fract_z
_atom_site_U_iso_or_equiv
_atom_site_adp_type
_atom_site_occupancy
_atom_site_symmetry_multiplicity
_atom_site_calc_flag
_atom_site_refinement_flags
_atom_site_disorder_assembly
_atom_site_disorder_group
O1 O 0.06067(3) 0.59946(4) -0.01229(10) 0.02104(19) Uani 1 1 d . . .
O2 O 0.14761(4) 0.69031(4) -0.12037(9) 0.01898(17) Uani 1 1 d . . .
O3 O 0.21588(3) 0.80591(4) 0.12021(9) 0.01931(18) Uani 1 1 d . . .
C1 C 0.11096(4) 0.62007(4) 0.04686(11) 0.0151(2) Uani 1 1 d . . .
C2 C 0.15440(4) 0.66737(4) -0.00691(11) 0.0143(2) Uani 1 1 d . . .
C3 C 0.20478(4) 0.69175(4) 0.05602(11) 0.01282(19) Uani 1 1 d . . .
C4 C 0.21082(4) 0.66602(4) 0.16814(11) 0.01292(19) Uani 1 1 d . . .
C5 C 0.25400(4) 0.74208(4) -0.00026(11) 0.01323(19) Uani 1 1 d . . .
C6 C 0.29004(5) 0.72504(5) -0.07689(12) 0.0175(2) Uani 1 1 d . . .
C7 C 0.26157(6) 0.68697(6) -0.19326(13) 0.0240(2) Uani 1 1 d . . .
C8 C 0.28435(4) 0.78161(4) 0.11278(10) 0.01267(19) Uani 1 1 d . . .
C9 C 0.26225(4) 0.81057(4) 0.17374(11) 0.0141(2) Uani 1 1 d . . .
S1 S 0.147140(13) 0.750482(13) 0.51035(3) 0.02407(9) Uani 1 1 d . . .
O10 O 0.17048(4) 0.80862(4) 0.46282(10) 0.0275(2) Uani 1 1 d . . .
C10 C 0.20366(7) 0.74416(8) 0.5582(2) 0.0472(5) Uani 1 1 d . . .
H10A H 0.2185(2) 0.7636(3) 0.6359(12) 0.071 Uiso 1 1 calc R . .
H10B H 0.2293(4) 0.7575(2) 0.4910(10) 0.071 Uiso 1 1 calc R . .
H10C H 0.19258(17) 0.7081(5) 0.5728(3) 0.071 Uiso 1 1 calc R . .
C11 C 0.12909(9) 0.70993(7) 0.36291(17) 0.0432(4) Uani 1 1 d . . .
H11A H 0.0978(5) 0.70867(8) 0.3225(6) 0.065 Uiso 1 1 calc R . .
H11B H 0.12082(15) 0.6738(5) 0.3858(4) 0.065 Uiso 1 1 calc R . .
H11C H 0.1589(4) 0.7255(2) 0.3009(9) 0.065 Uiso 1 1 calc R . .
O20A O 0.0892(2) 0.6348(5) 0.6601(13) 0.0354(11) Uani 0.6093(17) 1 d PD A 1
S2A S 0.03518(3) 0.62008(3) 0.59890(7) 0.0395(2) Uani 0.6093(17) 1 d PD A 1
C20A C 0.00982(12) 0.55385(16) 0.5312(3) 0.0537(9) Uani 0.6093(17) 1 d PD A 1
H20A H 0.0307(6) 0.55596(16) 0.450(2) 0.080 Uiso 0.6093(17) 1 calc PR A 1
H20B H -0.0288(11) 0.5385(5) 0.5074(7) 0.080 Uiso 0.6093(17) 1 calc PR A 1
H20C H 0.01346(16) 0.5304(7) 0.5983(19) 0.080 Uiso 0.6093(17) 1 calc PR A 1
C21A C -0.0133(2) 0.5959(2) 0.7363(6) 0.0416(10) Uani 0.6093(17) 1 d PD A 1
H21A H -0.0070(3) 0.6290(8) 0.7963(16) 0.062 Uiso 0.6093(17) 1 calc PR A 1
H21B H -0.0079(3) 0.5681(7) 0.7945(15) 0.062 Uiso 0.6093(17) 1 calc PR A 1
H21C H -0.0530(10) 0.5766(5) 0.6975(11) 0.062 Uiso 0.6093(17) 1 calc PR A 1
O20B O 0.0931(4) 0.6339(8) 0.646(2) 0.0354(11) Uani 0.3907(17) 1 d PD A 2
S2B S 0.03610(4) 0.58642(4) 0.63540(11) 0.0364(3) Uani 0.3907(17) 1 d PD A 2
C20B C 0.01427(19) 0.5885(2) 0.4708(4) 0.0442(11) Uani 0.3907(17) 1 d PD A 2
H20D H 0.0320(7) 0.5762(5) 0.408(3) 0.066 Uiso 0.3907(17) 1 calc PR A 2
H20E H 0.0237(4) 0.6255(15) 0.4490(10) 0.066 Uiso 0.3907(17) 1 calc PR A 2
H20F H -0.0249(15) 0.5649(9) 0.4649(5) 0.066 Uiso 0.3907(17) 1 calc PR A 2
C21B C -0.0045(4) 0.6093(4) 0.7184(11) 0.0416(10) Uani 0.3907(17) 1 d PD A 2
H21D H 0.0015(5) 0.6111(4) 0.804(4) 0.062 Uiso 0.3907(17) 1 calc PR A 2
H21E H -0.0388(15) 0.5865(10) 0.7028(13) 0.062 Uiso 0.3907(17) 1 calc PR A 2
H21F H 0.0038(6) 0.6413(15) 0.6884(18) 0.062 Uiso 0.3907(17) 1 calc PR A 2
H6A H 0.3027(7) 0.7069(7) -0.0169(18) 0.026(4) Uiso 1 1 d . . .
H6B H 0.3219(7) 0.7576(7) -0.1116(18) 0.028(4) Uiso 1 1 d . . .
H7B H 0.2852(8) 0.6759(8) -0.2356(19) 0.034(5) Uiso 1 1 d . . .
H7A H 0.2284(8) 0.6551(8) -0.164(2) 0.037(5) Uiso 1 1 d . . .
H7C H 0.2518(9) 0.7059(9) -0.257(2) 0.050(6) Uiso 1 1 d . . .
H3P H 0.2069(8) 0.8248(8) 0.159(2) 0.039(5) Uiso 1 1 d . . .
H4 H 0.2453(7) 0.6832(6) 0.2077(16) 0.018(4) Uiso 1 1 d . . .
H5 H 0.2422(7) 0.7597(7) -0.0643(16) 0.019(4) Uiso 1 1 d . . .
H2P H 0.1236(9) 0.6659(9) -0.167(2) 0.040(5) Uiso 1 1 d . . .
H1P H 0.0515(9) 0.5695(9) -0.040(2) 0.043(6) Uiso 1 1 d . . .

loop_
_atom_site_aniso_label
_atom_site_aniso_U_11
_atom_site_aniso_U_22
_atom_site_aniso_U_33
_atom_site_aniso_U_23
_atom_site_aniso_U_13
_atom_site_aniso_U_12
O1 0.0126(4) 0.0172(4) 0.0302(5) -0.0003(3) -0.0074(3) 0.0052(3)
O2 0.0173(4) 0.0171(4) 0.0190(4) 0.0024(3) -0.0055(3) 0.0060(3)
O3 0.0162(4) 0.0216(4) 0.0253(4) -0.0048(3) -0.0049(3) 0.0133(3)
C1 0.0109(4) 0.0140(5) 0.0199(5) -0.0010(4) -0.0027(4) 0.0059(4)
C2 0.0142(5) 0.0133(5) 0.0162(5) -0.0003(4) -0.0019(4) 0.0074(4)
C3 0.0116(4) 0.0110(4) 0.0152(5) -0.0007(3) -0.0002(3) 0.0052(4)
C4 0.0110(4) 0.0117(4) 0.0158(5) -0.0008(4) -0.0007(3) 0.0054(4)
C5 0.0121(4) 0.0117(4) 0.0144(5) 0.0002(3) -0.0004(3) 0.0048(4)
C6 0.0154(5) 0.0174(5) 0.0179(5) -0.0020(4) 0.0017(4) 0.0068(4)
C7 0.0242(6) 0.0283(6) 0.0195(6) -0.0070(5) -0.0016(4) 0.0132(5)
C8 0.0118(4) 0.0109(4) 0.0145(5) 0.0007(3) 0.0008(3) 0.0050(4)
C9 0.0114(4) 0.0123(4) 0.0186(5) 0.0012(4) -0.0002(4) 0.0058(4)
S1 0.02653(16) 0.02645(16) 0.02588(17) 0.00656(11) 0.00761(11) 0.01825(13)
O10 0.0276(5) 0.0279(5) 0.0365(5) 0.0102(4) 0.0102(4) 0.0210(4)
C10 0.0368(8) 0.0385(9) 0.0752(13) 0.0176(9) -0.0035(8) 0.0255(7)
C11 0.0604(11) 0.0384(8) 0.0333(8) -0.0006(7) 0.0091(7) 0.0265(8)
O20A 0.0215(9) 0.0412(7) 0.026(2) 0.0018(12) -0.0042(12) 0.0027(9)
S2A 0.0255(3) 0.0447(4) 0.0314(3) 0.0138(3) -0.0070(2) 0.0048(3)
C20A 0.0299(14) 0.069(2) 0.0415(16) -0.0166(16) -0.0065(12) 0.0092(14)
C21A 0.022(2) 0.056(3) 0.031(2) 0.0069(18) 0.0004(12) 0.008(2)
O20B 0.0215(9) 0.0412(7) 0.026(2) 0.0018(12) -0.0042(12) 0.0027(9)
S2B 0.0283(5) 0.0294(5) 0.0375(6) 0.0058(4) -0.0114(4) 0.0040(4)
C20B 0.037(2) 0.064(3) 0.031(2) -0.017(2) -0.0106(17) 0.025(2)
C21B 0.022(2) 0.056(3) 0.031(2) 0.0069(18) 0.0004(12) 0.008(2)

loop_
_atom_type_symbol
_atom_type_description
_atom_type_scat_dispersion_real
_atom_type_scat_dispersion_imag
_atom_type_scat_source
C C 0.0033 0.0016 'International Tables Vol C Tables 4.2.6.8 and 6.1.1.4'
H H 0.0000 0.0000 'International Tables Vol C Tables 4.2.6.8 and 6.1.1.4'
O O 0.0106 0.0060 'International Tables Vol C Tables 4.2.6.8 and 6.1.1.4'
S S 0.1246 0.1234 'International Tables Vol C Tables 4.2.6.8 and 6.1.1.4'

loop_
_geom_angle_atom_site_label_1
_geom_angle_atom_site_label_2
_geom_angle_atom_site_label_3
_geom_angle
_geom_angle_site_symmetry_1
_geom_angle_site_symmetry_3
C1 O1 H1P 108.4(15) . .
C2 O2 H2P 108.4(14) . .
C9 O3 H3P 111.2(15) . .
O1 C1 C9 121.14(10) . 15
O1 C1 C2 118.27(10) . .
C9 C1 C2 120.57(10) 15 .
O2 C2 C3 119.47(10) . .
O2 C2 C1 120.54(10) . .
C3 C2 C1 119.98(10) . .
C2 C3 C4 117.87(10) . .
C2 C3 C5 122.38(9) . .
C4 C3 C5 119.52(9) . .
C8 C4 C3 123.75(10) 15 .
C8 C4 H4 120.4(10) 15 .
C3 C4 H4 115.8(10) . .
C8 C5 C3 109.64(9) . .
C8 C5 C6 112.38(9) . .
C3 C5 C6 109.35(9) . .
C8 C5 H5 108.8(10) . .
C3 C5 H5 109.6(10) . .
C6 C5 H5 107.0(10) . .
C7 C6 C5 113.83(10) . .
C7 C6 H6A 107.5(10) . .
C5 C6 H6A 110.1(10) . .
C7 C6 H6B 108.4(10) . .
C5 C6 H6B 108.9(11) . .
H6A C6 H6B 107.9(15) . .
C6 C7 H7B 110.9(12) . .
C6 C7 H7A 110.9(12) . .
H7B C7 H7A 109.8(16) . .
C6 C7 H7C 107.9(14) . .
H7B C7 H7C 109.5(17) . .
H7A C7 H7C 107.7(18) . .
C4 C8 C9 117.13(10) 14_455 .
C4 C8 C5 122.67(9) 14_455 .
C9 C8 C5 120.10(9) . .
O3 C9 C1 121.53(10) . 14_455
O3 C9 C8 117.92(10) . .
C1 C9 C8 120.55(10) 14_455 .
O10 S1 C10 105.69(7) . .
O10 S1 C11 105.94(7) . .
C10 S1 C11 98.04(10) . .
S1 C10 H10A 109.5 . .
S1 C10 H10B 109.5 . .
H10A C10 H10B 109.5 . .
S1 C10 H10C 109.5 . .
H10A C10 H10C 109.5 . .
H10B C10 H10C 109.5 . .
S1 C11 H11A 109.5 . .
S1 C11 H11B 109.5 . .
H11A C11 H11B 109.5 . .
S1 C11 H11C 109.5 . .
H11A C11 H11C 109.5 . .
H11B C11 H11C 109.5 . .
O20A S2A C20A 105.4(6) . .
O20A S2A C21A 105.9(5) . .
C20A S2A C21A 93.2(2) . .
O20B S2B C20B 106.0(8) . .
O20B S2B C21B 104.0(9) . .
C20B S2B C21B 96.7(4) . .
S2B C20B H20D 109.5 . .
S2B C20B H20E 109.5 . .
H20D C20B H20E 109.5 . .
S2B C20B H20F 109.5 . .
H20D C20B H20F 109.5 . .
H20E C20B H20F 109.5 . .
S2B C21B H21D 109.5 . .
S2B C21B H21E 109.5 . .
H21D C21B H21E 109.5 . .
S2B C21B H21F 109.5 . .
H21D C21B H21F 109.5 . .
H21E C21B H21F 109.5 . .

loop_
_geom_bond_atom_site_label_1
_geom_bond_atom_site_label_2
_geom_bond_distance
_geom_bond_site_symmetry_2
O1 C1 1.3788(13) .
O1 H1P 0.81(2) .
O2 C2 1.3688(13) .
O2 H2P 0.83(2) .
O3 C9 1.3670(13) .
O3 H3P 0.80(2) .
C1 C9 1.3940(15) 15
C1 C2 1.4012(15) .
C2 C3 1.3913(14) .
C3 C4 1.3947(15) .
C3 C5 1.5238(14) .
C4 C8 1.3902(14) 15
C4 H4 0.936(17) .
C5 C8 1.5210(15) .
C5 C6 1.5390(15) .
C5 H5 0.970(17) .
C6 C7 1.5174(17) .
C6 H6A 0.971(18) .
C6 H6B 0.980(18) .
C7 H7B 0.97(2) .
C7 H7A 0.97(2) .
C7 H7C 0.96(2) .
C8 C4 1.3900(14) 14_455
C8 C9 1.4011(14) .
C9 C1 1.3940(15) 14_455
S1 O10 1.5178(10) .
S1 C10 1.7708(16) .
S1 C11 1.7806(18) .
C10 H10A 0.9229 .
C10 H10B 0.9229 .
C10 H10C 0.9229 .
C11 H11A 0.9607 .
C11 H11B 0.9607 .
C11 H11C 0.9607 .
O20A S2A 1.505(8) .
S2A C20A 1.780(4) .
S2A C21A 1.818(4) .
C20A H20A 0.9861 .
C20A H20B 0.9861 .
C20A H20C 0.9861 .
C21A H21A 1.0538 .
C21A H21B 1.0538 .
C21A H21C 1.0538 .
O20B S2B 1.508(10) .
S2B C20B 1.768(4) .
S2B C21B 1.788(8) .
C20B H20D 0.9732 .
C20B H20E 0.9732 .
C20B H20F 0.9732 .
C21B H21D 0.8732 .
C21B H21E 0.8732 .
C21B H21F 0.8732 .
